data_7061709
loop_
_publ_author_name
'Tiunova, A. V.'
'Kazakova, A. V.'
'Korchagin, D. V.'
'Shilov, G. V.'
'Zakharov, K. V.'
'Vasiliev, A. N.'
'Yagubskii, E. B.'

_publ_section_title
;
 The effect of fluorine substituents on the crystal structure and spin
 crossover behavior of the cation [MnIII(3,5-diHal-sal2323)]+ complex
 family with BPh4 anions
;
_journal_issue 35
_journal_name_full 'New Journal of Chemistry'
_journal_page_first 16880
_journal_page_last 16888
_journal_paper_doi 10.1039/D2NJ02872G
_journal_volume 46
_journal_year 2022
_chemical_formula_moiety 'C22 H24 Br2 F2 Mn N4 O2, C24 H20 B'
_chemical_formula_sum 'C46 H44 B Br2 F2 Mn N4 O2'
_chemical_formula_weight 948.42
_space_group_crystal_system monoclinic
_space_group_IT_number 14
_space_group_name_Hall '-P 2yn'
_space_group_name_H-M_alt 'P 1 21/n 1'
_atom_sites_solution_hydrogens mixed
_audit_creation_method SHELXL-2018/3
_audit_update_record
;
2022-07-06 deposited with the CCDC.	2022-08-08 downloaded from the CCDC.
;
_cell_angle_alpha 90
_cell_angle_beta 117.062(6)
_cell_angle_gamma 90
_cell_formula_units_Z 4
_cell_length_a 14.2815(6)
_cell_length_b 22.8241(12)
_cell_length_c 14.4290(8)
_cell_measurement_reflns_used 5122
_cell_measurement_temperature 160.0(1)
_cell_measurement_theta_max 29.3094
_cell_measurement_theta_min 2.8497
_cell_volume 4188.4(4)
_computing_cell_refinement 'CrysAlisPro 1.171.39.46 (Rigaku OD, 2018)'
_computing_data_collection 'CrysAlisPro 1.171.39.46 (Rigaku OD, 2018)'
_computing_data_reduction 'CrysAlisPro 1.171.39.46 (Rigaku OD, 2018)'
_computing_structure_refinement 'SHELXL-2018/3 (Sheldrick, 2018)'
_computing_structure_solution 'SIR92 (Giacovazzo et al, 1992)'
_diffrn_ambient_temperature 160.0(1)
_diffrn_detector_area_resol_mean 16.2060
_diffrn_measured_fraction_theta_full 0.999
_diffrn_measured_fraction_theta_max 0.999
_diffrn_measurement_device_type 'Xcalibur, Eos'
_diffrn_measurement_method '\w scans'
_diffrn_radiation_monochromator graphite
_diffrn_radiation_source 'Enhance (Mo) X-ray Source'
_diffrn_radiation_type 'Mo K\a'
_diffrn_radiation_wavelength 0.7107
_diffrn_reflns_av_R_equivalents 0.0292
_diffrn_reflns_av_unetI/netI 0.0563
_diffrn_reflns_Laue_measured_fraction_full 0.999
_diffrn_reflns_Laue_measured_fraction_max 0.999
_diffrn_reflns_limit_h_max 17
_diffrn_reflns_limit_h_min -17
_diffrn_reflns_limit_k_max 25
_diffrn_reflns_limit_k_min -28
_diffrn_reflns_limit_l_max 18
_diffrn_reflns_limit_l_min -15
_diffrn_reflns_number 18484
_diffrn_reflns_point_group_measured_fraction_full 0.999
_diffrn_reflns_point_group_measured_fraction_max 0.999
_diffrn_reflns_theta_full 25.242
_diffrn_reflns_theta_max 26.318
_diffrn_reflns_theta_min 2.861
_exptl_absorpt_coefficient_mu 2.276
_exptl_absorpt_correction_T_max 1.00000
_exptl_absorpt_correction_T_min 0.95047
_exptl_absorpt_correction_type multi-scan
_exptl_absorpt_process_details
;
CrysAlisPro, Agilent Technologies,
Version 1.171.36.20 (release 27-06-2012 CrysAlis171 .NET)
(compiled Jul 11 2012,15:38:31)
Empirical absorption correction using spherical harmonics,
 implemented in SCALE3 ABSPACK scaling algorithm.
;
_exptl_crystal_colour black
_exptl_crystal_density_diffrn 1.504
_exptl_crystal_description prism
_exptl_crystal_F_000 1928
_exptl_crystal_size_max 0.35
_exptl_crystal_size_mid 0.2
_exptl_crystal_size_min 0.15
_refine_diff_density_max 0.591
_refine_diff_density_min -0.549
_refine_diff_density_rms 0.065
_refine_ls_extinction_method none
_refine_ls_goodness_of_fit_ref 1.016
_refine_ls_hydrogen_treatment mixed
_refine_ls_matrix_type full
_refine_ls_number_parameters 520
_refine_ls_number_reflns 8504
_refine_ls_number_restraints 0
_refine_ls_restrained_S_all 1.016
_refine_ls_R_factor_all 0.0660
_refine_ls_R_factor_gt 0.0399
_refine_ls_shift/su_max 0.001
_refine_ls_shift/su_mean 0.000
_refine_ls_structure_factor_coef Fsqd
_refine_ls_weighting_details 'w=1/[\s^2^(Fo^2^)+(0.0293P)^2^+0.3951P] where P=(Fo^2^+2Fc^2^)/3'
_refine_ls_weighting_scheme calc
_refine_ls_wR_factor_gt 0.0733
_refine_ls_wR_factor_ref 0.0816
_reflns_Friedel_coverage 0.000
_reflns_number_gt 6267
_reflns_number_total 8504
_reflns_threshold_expression 'I > 2\s(I)'
_cod_data_source_file d2nj02872g2.cif
_cod_data_source_block 2_160
_cod_depositor_comments 'Adding full bibliography for 7061703--7061711.cif.'
_cod_original_sg_symbol_H-M 'P 21/n'
_cod_database_code 7061709
_shelx_shelxl_version_number 2018/3
_shelx_space_group_comment
;
The symmetry employed for this shelxl refinement is uniquely defined
by the following loop, which should always be used as a source of
symmetry information in preference to the above space-group names.
They are only intended as comments.
;

loop_
_space_group_symop_operation_xyz
'x, y, z'
'-x+1/2, y+1/2, -z+1/2'
'-x, -y, -z'
'x-1/2, -y-1/2, z-1/2'

loop_
_atom_site_label
_atom_site_type_symbol
_atom_site_fract_x
_atom_site_fract_y
_atom_site_fract_z
_atom_site_U_iso_or_equiv
_atom_site_adp_type
_atom_site_occupancy
_atom_site_site_symmetry_order
_atom_site_calc_flag
_atom_site_refinement_flags_posn
_atom_site_refinement_flags_adp
_atom_site_refinement_flags_occupancy
_atom_site_disorder_assembly
_atom_site_disorder_group
Mn1 Mn 0.83573(3) 0.17734(2) 0.15148(3) 0.02267(11) Uani 1 1 d . . . . .
Br2 Br 0.42345(2) 0.02665(2) -0.29925(2) 0.04259(10) Uani 1 1 d . . . . .
Br1 Br 1.34326(2) 0.03640(2) 0.27544(3) 0.04663(10) Uani 1 1 d . . . . .
F1 F 1.16085(12) 0.23650(8) 0.24372(12) 0.0397(4) Uani 1 1 d . . . . .
O1 O 0.97970(12) 0.19077(8) 0.21731(12) 0.0240(4) Uani 1 1 d . . . . .
O2 O 0.68980(12) 0.16616(9) 0.08608(12) 0.0297(5) Uani 1 1 d . . . . .
N1 N 0.86575(16) 0.09071(11) 0.19375(16) 0.0281(6) Uani 1 1 d . . . . .
N2 N 0.82713(16) 0.18309(11) 0.00432(16) 0.0276(6) Uani 1 1 d . . . . .
F2 F 0.51982(13) 0.10754(11) 0.06698(13) 0.0761(8) Uani 1 1 d . . . . .
C1 C 1.04482(19) 0.09274(13) 0.21756(18) 0.0228(6) Uani 1 1 d . . . . .
C2 C 1.05385(19) 0.15394(13) 0.22195(17) 0.0208(6) Uani 1 1 d . . . . .
C3 C 1.15056(19) 0.17719(13) 0.23825(18) 0.0241(6) Uani 1 1 d . . . . .
C6 C 1.1318(2) 0.05755(13) 0.23431(19) 0.0275(6) Uani 1 1 d . . . . .
H6A H 1.126091 0.016948 0.233799 0.033 Uiso 1 1 calc R U . . .
N3 N 0.82515(18) 0.18958(12) 0.29375(17) 0.0305(6) Uani 1 1 d . . . . .
N4 N 0.82535(19) 0.27131(12) 0.14772(18) 0.0292(6) Uani 1 1 d . . . . .
C13 C 0.5995(2) 0.09674(13) -0.17014(19) 0.0294(7) Uani 1 1 d . . . . .
H13A H 0.616893 0.094275 -0.224793 0.035 Uiso 1 1 calc R U . . .
C5 C 1.2253(2) 0.08318(14) 0.25142(19) 0.0274(7) Uani 1 1 d . . . . .
C4 C 1.2356(2) 0.14357(14) 0.25300(19) 0.0275(7) Uani 1 1 d . . . . .
H4A H 1.298784 0.160838 0.263806 0.033 Uiso 1 1 calc R U . . .
C8 C 0.66427(19) 0.12872(12) -0.08040(18) 0.0243(6) Uani 1 1 d . . . . .
C12 C 0.5117(2) 0.06939(13) -0.17782(19) 0.0290(7) Uani 1 1 d . . . . .
C9 C 0.63694(19) 0.13409(13) 0.00137(19) 0.0271(7) Uani 1 1 d . . . . .
C23 C 0.9726(2) -0.13976(13) 0.38978(18) 0.0279(7) Uani 1 1 d . . . . .
C41 C 0.9615(2) -0.10888(13) 0.20442(19) 0.0302(7) Uani 1 1 d . . . . .
C15 C 0.7920(2) 0.05912(15) 0.2222(2) 0.0367(8) Uani 1 1 d . . . . .
H15A H 0.808736 0.017655 0.230207 0.044 Uiso 1 1 calc R U . . .
H15B H 0.720560 0.063747 0.167651 0.044 Uiso 1 1 calc R U . . .
C14 C 0.7536(2) 0.15999(13) -0.0777(2) 0.0280(7) Uani 1 1 d . . . . .
H14A H 0.758046 0.163643 -0.139735 0.034 Uiso 1 1 calc R U . . .
C7 C 0.9522(2) 0.06462(14) 0.21350(19) 0.0285(7) Uani 1 1 d . . . . .
H7A H 0.955743 0.024538 0.226221 0.034 Uiso 1 1 calc R U . . .
C22 C 0.9003(2) 0.22313(14) -0.0101(2) 0.0336(7) Uani 1 1 d . . . . .
H22A H 0.894818 0.217910 -0.079121 0.040 Uiso 1 1 calc R U . . .
H22B H 0.971967 0.214261 0.040500 0.040 Uiso 1 1 calc R U . . .
C24 C 0.95769(19) -0.18530(14) 0.44707(18) 0.0270(7) Uani 1 1 d . . . . .
H24A H 0.979429 -0.222896 0.441058 0.032 Uiso 1 1 calc R U . . .
C25 C 0.91138(19) -0.17619(15) 0.51282(18) 0.0324(7) Uani 1 1 d . . . . .
H25A H 0.904123 -0.207487 0.550325 0.039 Uiso 1 1 calc R U . . .
B1 B 1.0246(3) -0.14920(16) 0.3093(2) 0.0303(8) Uani 1 1 d . . . . .
C19 C 0.8437(2) 0.29134(15) 0.2523(2) 0.0380(8) Uani 1 1 d . . . . .
H19A H 0.817073 0.330852 0.248047 0.046 Uiso 1 1 calc R U . . .
H19B H 0.918558 0.291657 0.299078 0.046 Uiso 1 1 calc R U . . .
C42 C 0.8540(2) -0.09607(15) 0.1611(2) 0.0406(8) Uani 1 1 d . . . . .
H42A H 0.816718 -0.107933 0.196499 0.049 Uiso 1 1 calc R U . . .
C16 C 0.8014(2) 0.08414(15) 0.3245(2) 0.0381(8) Uani 1 1 d . . . . .
H16A H 0.762127 0.059142 0.348661 0.046 Uiso 1 1 calc R U . . .
H16B H 0.874678 0.082517 0.376002 0.046 Uiso 1 1 calc R U . . .
C29 C 1.1485(2) -0.12777(14) 0.36387(19) 0.0329(7) Uani 1 1 d . . . . .
C20 C 0.8929(2) 0.30343(14) 0.1118(2) 0.0342(7) Uani 1 1 d . . . . .
H20A H 0.966000 0.296240 0.160086 0.041 Uiso 1 1 calc R U . . .
H20B H 0.880051 0.345111 0.112607 0.041 Uiso 1 1 calc R U . . .
C21 C 0.8742(2) 0.28607(15) 0.0034(2) 0.0371(8) Uani 1 1 d . . . . .
H21A H 0.915622 0.311739 -0.017255 0.045 Uiso 1 1 calc R U . . .
H21B H 0.800794 0.292987 -0.044181 0.045 Uiso 1 1 calc R U . . .
C27 C 0.8904(2) -0.07535(15) 0.4678(2) 0.0369(8) Uani 1 1 d . . . . .
H27A H 0.867629 -0.037973 0.473619 0.044 Uiso 1 1 calc R U . . .
C28 C 0.9379(2) -0.08456(14) 0.40430(19) 0.0330(7) Uani 1 1 d . . . . .
H28A H 0.947420 -0.052600 0.369483 0.040 Uiso 1 1 calc R U . . .
C17 C 0.7630(2) 0.14631(15) 0.3188(2) 0.0362(8) Uani 1 1 d . . . . .
H17A H 0.690181 0.148457 0.266156 0.043 Uiso 1 1 calc R U . . .
H17B H 0.765383 0.156545 0.385071 0.043 Uiso 1 1 calc R U . . .
C30 C 1.1798(2) -0.07470(16) 0.4174(2) 0.0419(8) Uani 1 1 d . . . . .
H30A H 1.130150 -0.053072 0.427681 0.050 Uiso 1 1 calc R U . . .
C34 C 1.2274(2) -0.15717(16) 0.3516(2) 0.0439(9) Uani 1 1 d . . . . .
H34A H 1.211090 -0.192633 0.315964 0.053 Uiso 1 1 calc R U . . .
C11 C 0.4835(2) 0.07267(15) -0.0976(2) 0.0389(8) Uani 1 1 d . . . . .
H11A H 0.423746 0.053708 -0.102494 0.047 Uiso 1 1 calc R U . . .
C18 C 0.7885(2) 0.25048(15) 0.2934(2) 0.0366(8) Uani 1 1 d . . . . .
H18A H 0.803341 0.261899 0.363485 0.044 Uiso 1 1 calc R U . . .
H18B H 0.713072 0.252743 0.249854 0.044 Uiso 1 1 calc R U . . .
C46 C 1.0109(2) -0.09087(14) 0.1451(2) 0.0379(8) Uani 1 1 d . . . . .
H46A H 1.082277 -0.098493 0.169762 0.045 Uiso 1 1 calc R U . . .
C33 C 1.3298(3) -0.1359(2) 0.3903(3) 0.0591(11) Uani 1 1 d . . . . .
H33A H 1.379923 -0.157041 0.380068 0.071 Uiso 1 1 calc R U . . .
C10 C 0.5460(2) 0.10453(16) -0.0117(2) 0.0393(8) Uani 1 1 d . . . . .
C32 C 1.3567(3) -0.0839(2) 0.4434(2) 0.0602(12) Uani 1 1 d . . . . .
H32A H 1.425352 -0.070040 0.470577 0.072 Uiso 1 1 calc R U . . .
C31 C 1.2811(3) -0.05250(18) 0.4560(2) 0.0568(11) Uani 1 1 d . . . . .
H31A H 1.297724 -0.016595 0.490177 0.068 Uiso 1 1 calc R U . . .
C26 C 0.8763(2) -0.12139(16) 0.5229(2) 0.0362(8) Uani 1 1 d . . . . .
H26A H 0.844037 -0.115495 0.565442 0.043 Uiso 1 1 calc R U . . .
C43 C 0.8009(3) -0.06634(19) 0.0674(2) 0.0611(12) Uani 1 1 d . . . . .
H43A H 0.729643 -0.058113 0.041965 0.073 Uiso 1 1 calc R U . . .
C45 C 0.9577(3) -0.06207(18) 0.0507(2) 0.0556(10) Uani 1 1 d . . . . .
H45A H 0.993322 -0.051449 0.013073 0.067 Uiso 1 1 calc R U . . .
C44 C 0.8530(3) -0.04910(19) 0.0124(2) 0.0661(12) Uani 1 1 d . . . . .
H44A H 0.817878 -0.028888 -0.050007 0.079 Uiso 1 1 calc R U . . .
H1 H 0.887(2) 0.1906(13) 0.3420(19) 0.030(8) Uiso 1 1 d . . . . .
H2 H 0.767(2) 0.2771(13) 0.1082(19) 0.030(9) Uiso 1 1 d . . . . .
C35 C 0.94130(17) -0.23282(11) 0.16308(17) 0.0386(10) Uani 0.843(3) 1 d G . P A 1
H35A H 0.902458 -0.203343 0.117168 0.046 Uiso 0.843(3) 1 calc R U P A 1
C36 C 1.00974(19) -0.21919(8) 0.26585(18) 0.0299(9) Uani 0.843(3) 1 d G . P A 1
C37 C 1.06779(17) -0.26325(12) 0.33447(16) 0.0429(11) Uani 0.843(3) 1 d G . P A 1
H37A H 1.113581 -0.254132 0.403224 0.052 Uiso 0.843(3) 1 calc R U P A 1
C38 C 1.05741(19) -0.32094(10) 0.3003(2) 0.0550(13) Uani 0.843(3) 1 d G . P A 1
H38A H 1.096253 -0.350422 0.346232 0.066 Uiso 0.843(3) 1 calc R U P A 1
C39 C 0.9890(2) -0.33457(9) 0.1976(3) 0.0598(14) Uani 0.843(3) 1 d G . P A 1
H39A H 0.982028 -0.373174 0.174709 0.072 Uiso 0.843(3) 1 calc R U P A 1
C40 C 0.93092(17) -0.29052(13) 0.12893(19) 0.0533(13) Uani 0.843(3) 1 d G . P A 1
H40A H 0.885130 -0.299636 0.060176 0.064 Uiso 0.843(3) 1 calc R U P A 1
C35' C 0.98842(15) -0.24290(8) 0.21791(16) 0.0386(10) Uani 0.157(3) 1 d G . P A 2
H35B H 0.947902 -0.218113 0.163037 0.046 Uiso 0.157(3) 1 calc R U P A 2
C36' C 1.0613(2) -0.21959(10) 0.31234(18) 0.0299(9) Uani 0.157(3) 1 d G . P A 2
C37' C 1.1218(2) -0.25663(16) 0.39436(16) 0.0429(11) Uani 0.157(3) 1 d G . P A 2
H37B H 1.170556 -0.241033 0.457541 0.052 Uiso 0.157(3) 1 calc R U P A 2
C38' C 1.1096(2) -0.31699(15) 0.3819(2) 0.0550(13) Uani 0.157(3) 1 d G . P A 2
H38B H 1.150075 -0.341775 0.436814 0.066 Uiso 0.157(3) 1 calc R U P A 2
C39' C 1.0367(2) -0.34030(9) 0.2875(3) 0.0598(14) Uani 0.157(3) 1 d G . P A 2
H39B H 1.028508 -0.380687 0.279200 0.072 Uiso 0.157(3) 1 calc R U P A 2
C40' C 0.97615(16) -0.30326(8) 0.2055(2) 0.0533(13) Uani 0.157(3) 1 d G . P A 2
H40B H 0.927421 -0.318857 0.142311 0.064 Uiso 0.157(3) 1 calc R U P A 2

loop_
_atom_site_aniso_label
_atom_site_aniso_U_11
_atom_site_aniso_U_22
_atom_site_aniso_U_33
_atom_site_aniso_U_23
_atom_site_aniso_U_13
_atom_site_aniso_U_12
Mn1 0.01694(19) 0.0281(3) 0.0230(2) -0.00152(18) 0.00904(16) -0.00070(19)
Br2 0.02914(16) 0.0403(2) 0.04752(19) -0.01725(15) 0.00805(14) -0.00584(16)
Br1 0.03027(17) 0.0335(2) 0.0797(2) 0.00170(17) 0.02813(16) 0.00891(16)
F1 0.0299(9) 0.0230(11) 0.0699(11) 0.0006(9) 0.0260(8) -0.0026(8)
O1 0.0177(9) 0.0224(12) 0.0314(10) 0.0001(8) 0.0106(7) 0.0015(9)
O2 0.0180(9) 0.0463(15) 0.0235(9) -0.0081(9) 0.0084(8) -0.0022(10)
N1 0.0220(12) 0.0307(16) 0.0351(12) -0.0074(11) 0.0160(10) -0.0074(12)
N2 0.0237(11) 0.0293(16) 0.0333(12) -0.0082(11) 0.0159(10) -0.0058(12)
F2 0.0441(11) 0.148(3) 0.0497(11) -0.0354(12) 0.0334(9) -0.0453(13)
C1 0.0219(13) 0.0236(17) 0.0247(13) -0.0020(12) 0.0121(11) -0.0024(13)
C2 0.0203(13) 0.0260(17) 0.0161(12) 0.0025(11) 0.0081(10) 0.0006(13)
C3 0.0248(14) 0.0184(17) 0.0289(14) 0.0011(12) 0.0121(11) -0.0011(13)
C6 0.0287(15) 0.0217(17) 0.0352(15) -0.0017(13) 0.0172(12) -0.0013(14)
N3 0.0194(12) 0.0427(19) 0.0269(13) -0.0023(12) 0.0083(10) -0.0015(13)
N4 0.0214(13) 0.0313(17) 0.0292(13) -0.0008(11) 0.0065(11) 0.0047(12)
C13 0.0303(15) 0.0277(19) 0.0303(15) -0.0057(13) 0.0140(12) 0.0015(14)
C5 0.0226(14) 0.0252(18) 0.0367(15) 0.0014(13) 0.0154(12) 0.0058(14)
C4 0.0190(13) 0.033(2) 0.0322(14) 0.0002(13) 0.0135(11) 0.0003(14)
C8 0.0203(13) 0.0230(17) 0.0263(14) -0.0007(12) 0.0078(11) 0.0023(13)
C12 0.0214(14) 0.0256(18) 0.0325(15) -0.0039(13) 0.0057(12) 0.0013(14)
C9 0.0190(13) 0.0322(19) 0.0270(14) 0.0008(13) 0.0079(11) 0.0040(13)
C23 0.0316(15) 0.0293(19) 0.0247(14) -0.0020(13) 0.0146(12) -0.0014(14)
C41 0.0408(17) 0.0279(19) 0.0247(14) -0.0112(13) 0.0174(13) -0.0116(15)
C15 0.0253(15) 0.038(2) 0.0498(18) 0.0006(15) 0.0192(13) -0.0084(15)
C14 0.0306(15) 0.0280(18) 0.0295(14) -0.0067(13) 0.0174(12) -0.0027(14)
C7 0.0279(15) 0.0262(18) 0.0334(15) -0.0063(13) 0.0156(12) -0.0078(14)
C22 0.0302(16) 0.043(2) 0.0303(15) -0.0057(14) 0.0160(13) -0.0102(15)
C24 0.0236(14) 0.0311(19) 0.0257(14) 0.0010(12) 0.0109(11) -0.0002(14)
C25 0.0232(14) 0.050(2) 0.0223(14) 0.0019(14) 0.0089(11) -0.0075(15)
B1 0.0413(19) 0.028(2) 0.0314(17) -0.0015(15) 0.0248(15) -0.0023(17)
C19 0.0390(18) 0.033(2) 0.0396(17) -0.0110(14) 0.0162(14) 0.0039(16)
C42 0.0429(18) 0.053(2) 0.0293(16) -0.0089(15) 0.0197(14) -0.0099(18)
C16 0.0286(15) 0.052(2) 0.0394(17) 0.0065(15) 0.0201(13) -0.0074(16)
C29 0.0451(18) 0.037(2) 0.0226(14) 0.0028(13) 0.0206(13) 0.0013(16)
C20 0.0315(16) 0.0262(19) 0.0419(17) 0.0004(14) 0.0141(13) -0.0005(15)
C21 0.0329(16) 0.039(2) 0.0362(16) 0.0069(14) 0.0127(13) -0.0076(16)
C27 0.0373(17) 0.041(2) 0.0321(15) -0.0101(14) 0.0159(13) 0.0035(16)
C28 0.0418(17) 0.0296(19) 0.0307(15) -0.0009(13) 0.0193(13) 0.0021(16)
C17 0.0274(15) 0.055(2) 0.0286(15) -0.0041(15) 0.0153(12) -0.0060(16)
C30 0.0474(19) 0.053(3) 0.0329(16) -0.0071(16) 0.0252(15) -0.0095(19)
C34 0.0397(18) 0.052(3) 0.0421(17) 0.0044(16) 0.0205(15) 0.0060(18)
C11 0.0181(14) 0.050(2) 0.0440(17) -0.0051(16) 0.0100(13) -0.0102(15)
C18 0.0298(15) 0.047(2) 0.0327(15) -0.0123(15) 0.0135(13) 0.0041(16)
C46 0.0479(18) 0.039(2) 0.0307(16) -0.0020(14) 0.0217(14) -0.0053(17)
C33 0.042(2) 0.078(3) 0.056(2) 0.012(2) 0.0208(18) 0.009(2)
C10 0.0267(15) 0.062(3) 0.0319(16) -0.0063(16) 0.0159(13) -0.0073(17)
C32 0.0350(19) 0.099(4) 0.0370(19) 0.011(2) 0.0077(16) -0.014(2)
C31 0.060(2) 0.080(3) 0.0280(17) -0.0142(17) 0.0171(16) -0.022(2)
C26 0.0279(15) 0.059(3) 0.0233(14) -0.0093(15) 0.0131(12) -0.0045(17)
C43 0.046(2) 0.097(4) 0.0326(18) -0.0081(19) 0.0113(16) 0.009(2)
C45 0.072(3) 0.070(3) 0.0375(18) 0.0093(18) 0.0357(18) 0.005(2)
C44 0.077(3) 0.088(4) 0.0312(18) 0.0124(19) 0.0226(19) 0.020(3)
C35 0.040(2) 0.040(2) 0.051(2) -0.023(2) 0.033(2) -0.013(2)
C36 0.035(2) 0.028(2) 0.045(2) -0.0074(18) 0.0343(19) -0.0073(18)
C37 0.056(3) 0.032(2) 0.062(3) 0.002(2) 0.045(2) -0.002(2)
C38 0.065(3) 0.041(3) 0.097(3) 0.010(3) 0.069(3) -0.003(3)
C39 0.054(3) 0.036(3) 0.126(4) -0.028(3) 0.074(3) -0.014(2)
C40 0.041(2) 0.058(3) 0.079(3) -0.037(3) 0.043(2) -0.020(2)
C35' 0.040(2) 0.040(2) 0.051(2) -0.023(2) 0.033(2) -0.013(2)
C36' 0.035(2) 0.028(2) 0.045(2) -0.0074(18) 0.0343(19) -0.0073(18)
C37' 0.056(3) 0.032(2) 0.062(3) 0.002(2) 0.045(2) -0.002(2)
C38' 0.065(3) 0.041(3) 0.097(3) 0.010(3) 0.069(3) -0.003(3)
C39' 0.054(3) 0.036(3) 0.126(4) -0.028(3) 0.074(3) -0.014(2)
C40' 0.041(2) 0.058(3) 0.079(3) -0.037(3) 0.043(2) -0.020(2)

loop_
_atom_type_symbol
_atom_type_description
_atom_type_scat_dispersion_real
_atom_type_scat_dispersion_imag
_atom_type_scat_source
C C 0.0033 0.0016 'International Tables Vol C Tables 4.2.6.8 and 6.1.1.4'
H H 0.0000 0.0000 'International Tables Vol C Tables 4.2.6.8 and 6.1.1.4'
N N 0.0061 0.0033 'International Tables Vol C Tables 4.2.6.8 and 6.1.1.4'
O O 0.0106 0.0060 'International Tables Vol C Tables 4.2.6.8 and 6.1.1.4'
F F 0.0171 0.0103 'International Tables Vol C Tables 4.2.6.8 and 6.1.1.4'
Mn Mn 0.3368 0.7283 'International Tables Vol C Tables 4.2.6.8 and 6.1.1.4'
Br Br -0.2901 2.4595 'International Tables Vol C Tables 4.2.6.8 and 6.1.1.4'
B B 0.0013 0.0007 'International Tables Vol C Tables 4.2.6.8 and 6.1.1.4'

loop_
_geom_angle_atom_site_label_1
_geom_angle_atom_site_label_2
_geom_angle_atom_site_label_3
_geom_angle
_geom_angle_site_symmetry_1
_geom_angle_site_symmetry_3
_geom_angle_publ_flag
O1 Mn1 O2 178.23(9) . . ?
O1 Mn1 N1 88.52(8) . . ?
O2 Mn1 N1 93.00(9) . . ?
O1 Mn1 N2 92.83(8) . . ?
O2 Mn1 N2 87.64(8) . . ?
N1 Mn1 N2 105.77(9) . . ?
O1 Mn1 N3 91.87(8) . . ?
O2 Mn1 N3 87.31(8) . . ?
N1 Mn1 N3 86.40(9) . . ?
N2 Mn1 N3 167.05(10) . . ?
O1 Mn1 N4 84.02(9) . . ?
O2 Mn1 N4 94.31(9) . . ?
N1 Mn1 N4 165.93(8) . . ?
N2 Mn1 N4 86.55(9) . . ?
N3 Mn1 N4 81.95(10) . . ?
C2 O1 Mn1 126.34(17) . . ?
C9 O2 Mn1 125.13(16) . . ?
C7 N1 C15 116.6(3) . . ?
C7 N1 Mn1 124.3(2) . . ?
C15 N1 Mn1 118.17(18) . . ?
C14 N2 C22 117.4(2) . . ?
C14 N2 Mn1 124.02(18) . . ?
C22 N2 Mn1 117.94(16) . . ?
C2 C1 C6 120.4(2) . . ?
C2 C1 C7 120.5(2) . . ?
C6 C1 C7 118.3(3) . . ?
O1 C2 C3 118.2(3) . . ?
O1 C2 C1 125.0(2) . . ?
C3 C2 C1 116.8(2) . . ?
F1 C3 C4 118.9(2) . . ?
F1 C3 C2 117.4(2) . . ?
C4 C3 C2 123.6(3) . . ?
C5 C6 C1 119.9(3) . . ?
C17 N3 C18 112.1(2) . . ?
C17 N3 Mn1 117.29(18) . . ?
C18 N3 Mn1 107.28(17) . . ?
C20 N4 C19 111.2(2) . . ?
C20 N4 Mn1 117.03(18) . . ?
C19 N4 Mn1 107.70(18) . . ?
C12 C13 C8 120.6(2) . . ?
C6 C5 C4 121.0(3) . . ?
C6 C5 Br1 120.4(2) . . ?
C4 C5 Br1 118.6(2) . . ?
C3 C4 C5 118.3(3) . . ?
C13 C8 C9 120.0(2) . . ?
C13 C8 C14 118.9(2) . . ?
C9 C8 C14 120.8(2) . . ?
C13 C12 C11 120.9(2) . . ?
C13 C12 Br2 120.8(2) . . ?
C11 C12 Br2 118.3(2) . . ?
O2 C9 C10 119.6(2) . . ?
O2 C9 C8 124.2(2) . . ?
C10 C9 C8 116.1(2) . . ?
C24 C23 C28 114.7(2) . . ?
C24 C23 B1 123.7(3) . . ?
C28 C23 B1 121.6(3) . . ?
C46 C41 C42 115.0(3) . . ?
C46 C41 B1 120.6(3) . . ?
C42 C41 B1 123.9(3) . . ?
N1 C15 C16 108.9(2) . . ?
N2 C14 C8 124.7(2) . . ?
N1 C7 C1 125.0(3) . . ?
N2 C22 C21 109.7(2) . . ?
C25 C24 C23 122.4(3) . . ?
C26 C25 C24 120.9(3) . . ?
C41 B1 C29 107.0(2) . . ?
C41 B1 C23 109.8(2) . . ?
C29 B1 C23 110.7(2) . . ?
C41 B1 C36' 126.2(2) . . ?
C29 B1 C36' 91.0(2) . . ?
C23 B1 C36' 109.9(2) . . ?
C41 B1 C36 105.2(2) . . ?
C29 B1 C36 112.5(2) . . ?
C23 B1 C36 111.2(2) . . ?
N4 C19 C18 109.1(2) . . ?
C43 C42 C41 122.6(3) . . ?
C17 C16 C15 115.3(2) . . ?
C34 C29 C30 114.5(3) . . ?
C34 C29 B1 123.5(3) . . ?
C30 C29 B1 121.7(3) . . ?
N4 C20 C21 113.3(2) . . ?
C20 C21 C22 116.2(2) . . ?
C28 C27 C26 120.5(3) . . ?
C27 C28 C23 123.2(3) . . ?
N3 C17 C16 113.4(2) . . ?
C31 C30 C29 123.5(3) . . ?
C29 C34 C33 122.9(3) . . ?
C10 C11 C12 117.9(3) . . ?
N3 C18 C19 109.5(2) . . ?
C45 C46 C41 122.5(3) . . ?
C32 C33 C34 120.2(4) . . ?
F2 C10 C11 118.4(3) . . ?
F2 C10 C9 117.3(2) . . ?
C11 C10 C9 124.3(3) . . ?
C33 C32 C31 119.2(3) . . ?
C32 C31 C30 119.6(4) . . ?
C25 C26 C27 118.2(3) . . ?
C44 C43 C42 120.2(3) . . ?
C44 C45 C46 120.6(3) . . ?
C45 C44 C43 119.0(3) . . ?
C36 C35 C40 120.0 . . ?
C37 C36 C35 120.0 . . ?
C37 C36 B1 119.00(19) . . ?
C35 C36 B1 121.00(19) . . ?
C38 C37 C36 120.0 . . ?
C37 C38 C39 120.0 . . ?
C40 C39 C38 120.0 . . ?
C39 C40 C35 120.0 . . ?
C36' C35' C40' 120.0 . . ?
C35' C36' C37' 120.0 . . ?
C35' C36' B1 104.75(18) . . ?
C37' C36' B1 131.92(17) . . ?
C36' C37' C38' 120.0 . . ?
C39' C38' C37' 120.0 . . ?
C38' C39' C40' 120.0 . . ?
C39' C40' C35' 120.0 . . ?

loop_
_geom_bond_atom_site_label_1
_geom_bond_atom_site_label_2
_geom_bond_distance
_geom_bond_site_symmetry_2
_geom_bond_publ_flag
Mn1 O1 1.8565(16) . ?
Mn1 O2 1.8735(16) . ?
Mn1 N1 2.056(3) . ?
Mn1 N2 2.074(2) . ?
Mn1 N3 2.144(2) . ?
Mn1 N4 2.149(3) . ?
Br2 C12 1.898(3) . ?
Br1 C5 1.889(3) . ?
F1 C3 1.360(3) . ?
O1 C2 1.330(3) . ?
O2 C9 1.327(3) . ?
N1 C7 1.281(3) . ?
N1 C15 1.480(3) . ?
N2 C14 1.285(3) . ?
N2 C22 1.473(3) . ?
F2 C10 1.348(3) . ?
C1 C2 1.402(4) . ?
C1 C6 1.405(4) . ?
C1 C7 1.447(3) . ?
C2 C3 1.396(3) . ?
C3 C4 1.369(4) . ?
C6 C5 1.373(4) . ?
N3 C17 1.479(4) . ?
N3 C18 1.485(4) . ?
N4 C20 1.481(3) . ?
N4 C19 1.482(3) . ?
C13 C12 1.359(4) . ?
C13 C8 1.405(3) . ?
C5 C4 1.386(4) . ?
C8 C9 1.407(3) . ?
C8 C14 1.446(4) . ?
C12 C11 1.390(4) . ?
C9 C10 1.399(4) . ?
C23 C24 1.403(4) . ?
C23 C28 1.404(4) . ?
C23 B1 1.653(4) . ?
C41 C46 1.397(4) . ?
C41 C42 1.399(4) . ?
C41 B1 1.646(4) . ?
C15 C16 1.530(4) . ?
C22 C21 1.518(4) . ?
C24 C25 1.397(3) . ?
C25 C26 1.379(4) . ?
B1 C29 1.650(4) . ?
B1 C36' 1.684(4) . ?
B1 C36 1.694(4) . ?
C19 C18 1.507(4) . ?
C42 C43 1.390(4) . ?
C16 C17 1.510(4) . ?
C29 C34 1.389(4) . ?
C29 C30 1.396(4) . ?
C20 C21 1.515(4) . ?
C27 C28 1.383(4) . ?
C27 C26 1.386(4) . ?
C30 C31 1.388(4) . ?
C34 C33 1.394(4) . ?
C11 C10 1.363(4) . ?
C46 C45 1.386(4) . ?
C33 C32 1.368(5) . ?
C32 C31 1.376(5) . ?
C43 C44 1.370(5) . ?
C45 C44 1.369(5) . ?
C35 C36 1.3900 . ?
C35 C40 1.3900 . ?
C36 C37 1.3900 . ?
C37 C38 1.3900 . ?
C38 C39 1.3900 . ?
C39 C40 1.3900 . ?
C35' C36' 1.3900 . ?
C35' C40' 1.3900 . ?
C36' C37' 1.3900 . ?
C37' C38' 1.3900 . ?
C38' C39' 1.3900 . ?
C39' C40' 1.3900 . ?
